data_7043342
loop_
_publ_author_name
'Sama, Farasha'
'Dhara, Ashish Kumar'
'Akhtar, Muammad Nadeem'
'Chen, Yan-Cong'
'Tong, Mingliang'
'Shahid, M.'
'Ansari, Istikhar A.'
'Raizada, Mukul'
'Ahmad, Musheer'
'Siddiqi, Zafar A.'

_publ_section_title
;
 Amino alcohols and benzoates-Friends or foes? Tuning nuclearity of Cu(II)
 complexes, structures, magnetism, DFT and TD-DFT studies, and catecholase
 like activities
;
_journal_name_full 'Dalton Trans.'
_journal_paper_doi 10.1039/C7DT01571B
_journal_year 2017
_chemical_formula_sum 'C42 H32 Cu2 O12'
_chemical_formula_weight 855.75
_space_group_crystal_system monoclinic
_space_group_IT_number 14
_space_group_name_Hall '-P 2yn'
_space_group_name_H-M_alt 'P 1 21/n 1'
_symmetry_space_group_name_Hall '-P 2yn'
_symmetry_space_group_name_H-M 'P 1 21/n 1'
_atom_sites_solution_hydrogens geom
_audit_creation_method SHELXL-2016/6
_audit_update_record
;
2017-04-28 deposited with the CCDC.
2017-06-15 downloaded from the CCDC.
;
_cell_angle_alpha 90
_cell_angle_beta 91.111(5)
_cell_angle_gamma 90
_cell_formula_units_Z 2
_cell_length_a 10.7710(9)
_cell_length_b 11.7039(11)
_cell_length_c 15.2527(15)
_cell_measurement_reflns_used 999
_cell_measurement_temperature 296(2)
_cell_measurement_theta_max 25.50
_cell_measurement_theta_min 2.16
_cell_volume 1922.4(3)
_computing_cell_refinement 'SAINT 6.45 ( Bruker, 2003)'
_computing_data_collection 'SMART 5.628 (Bruker, 2003)'
_computing_data_reduction 'SAINT 6.45 ( Bruker, 2003)'
_computing_molecular_graphics 'DIAMOND 2.1e'
_computing_publication_material SHELXL
_computing_structure_refinement 'SHELXL-2016/6 (Sheldrick, 2016)'
_computing_structure_solution SIR-97
_diffrn_ambient_temperature 296(2)
_diffrn_measured_fraction_theta_full 1.000
_diffrn_measured_fraction_theta_max 1.000
_diffrn_measurement_device_type 'BRUKER SMART APEX'
_diffrn_measurement_method /w-scans
_diffrn_radiation_monochromator graphite
_diffrn_radiation_source 'fine-focus sealed tube'
_diffrn_radiation_type MoK\a
_diffrn_radiation_wavelength 0.71073
_diffrn_reflns_av_R_equivalents 0.0282
_diffrn_reflns_av_unetI/netI 0.0172
_diffrn_reflns_Laue_measured_fraction_full 1.000
_diffrn_reflns_Laue_measured_fraction_max 1.000
_diffrn_reflns_limit_h_max 12
_diffrn_reflns_limit_h_min -12
_diffrn_reflns_limit_k_max 13
_diffrn_reflns_limit_k_min -13
_diffrn_reflns_limit_l_max 18
_diffrn_reflns_limit_l_min -17
_diffrn_reflns_number 26448
_diffrn_reflns_point_group_measured_fraction_full 1.000
_diffrn_reflns_point_group_measured_fraction_max 1.000
_diffrn_reflns_theta_full 25.047
_diffrn_reflns_theta_max 25.047
_diffrn_reflns_theta_min 2.193
_exptl_absorpt_coefficient_mu 1.171
_exptl_absorpt_correction_type multi-scan
_exptl_absorpt_process_details Sadabs
_exptl_crystal_colour Blue
_exptl_crystal_density_diffrn 1.478
_exptl_crystal_description Block
_exptl_crystal_F_000 876
_exptl_crystal_size_max 0.300
_exptl_crystal_size_mid 0.210
_exptl_crystal_size_min 0.150
_exptl_transmission_factor_max 0.839
_exptl_transmission_factor_min 0.744
_refine_diff_density_max 0.252
_refine_diff_density_min -0.481
_refine_diff_density_rms 0.077
_refine_ls_extinction_method none
_refine_ls_goodness_of_fit_ref 1.088
_refine_ls_hydrogen_treatment constr
_refine_ls_matrix_type full
_refine_ls_number_parameters 254
_refine_ls_number_reflns 3393
_refine_ls_number_restraints 0
_refine_ls_restrained_S_all 1.088
_refine_ls_R_factor_all 0.0299
_refine_ls_R_factor_gt 0.0265
_refine_ls_shift/su_max 0.001
_refine_ls_shift/su_mean 0.000
_refine_ls_structure_factor_coef Fsqd
_refine_ls_weighting_details 'w=1/[\s^2^(Fo^2^)+(0.0374P)^2^+0.7717P] where P=(Fo^2^+2Fc^2^)/3'
_refine_ls_weighting_scheme calc
_refine_ls_wR_factor_gt 0.0699
_refine_ls_wR_factor_ref 0.0722
_reflns_Friedel_coverage 0.000
_reflns_number_gt 3091
_reflns_number_total 3393
_reflns_threshold_expression 'I > 2\s(I)'
_cod_data_source_file c7dt01571b2.cif
_cod_data_source_block complex10
_cod_depositor_comments
;
The following automatic conversions were performed:
data name '__computing_data_collection' replaced with
'_computing_data_collection'.

Automatic conversion script
Id: cif_correct_tags 4968 2017-02-21 14:55:21Z antanas 

The following automatic conversions were performed:

'_exptl_absorpt_correction_type' value 'Multi-Scan' changed to
'multi-scan' according to
/home/data/users/saulius/crontab/automatic-downloads/rss-feeds/RSC/lib/dictionaries/cif_core.dic
dictionary named 'cif_core.dic' version 2.4.2 from 2011-04-26.

Automatic conversion script
Id: cif_fix_values 4973 2017-02-22 13:04:09Z antanas 
;
_cod_database_code 7043342
_shelx_shelxl_version_number 2016/6
_shelx_space_group_comment
;
The symmetry employed for this shelxl refinement is uniquely defined
by the following loop, which should always be used as a source of
symmetry information in preference to the above space-group names.
They are only intended as comments.
;
_shelx_estimated_absorpt_t_min 0.720
_shelx_estimated_absorpt_t_max 0.844

loop_
_space_group_symop_operation_xyz
'x, y, z'
'-x+1/2, y+1/2, -z+1/2'
'-x, -y, -z'
'x-1/2, -y-1/2, z-1/2'

loop_
_atom_site_label
_atom_site_type_symbol
_atom_site_fract_x
_atom_site_fract_y
_atom_site_fract_z
_atom_site_U_iso_or_equiv
_atom_site_adp_type
_atom_site_occupancy
_atom_site_site_symmetry_order
_atom_site_calc_flag
_atom_site_refinement_flags_posn
_atom_site_refinement_flags_adp
C1 C 0.33856(18) 0.68448(17) 0.59498(13) 0.0406(4) Uani 1 1 d . .
C2 C 0.32454(19) 0.56547(18) 0.62625(13) 0.0431(4) Uani 1 1 d . .
C3 C 0.2170(2) 0.5284(2) 0.66533(17) 0.0602(6) Uani 1 1 d . .
H3 H 0.151038 0.578539 0.672754 0.072 Uiso 1 1 calc R U
C4 C 0.2080(3) 0.4166(2) 0.6933(2) 0.0736(8) Uani 1 1 d . .
H4 H 0.135952 0.391711 0.719950 0.088 Uiso 1 1 calc R U
C5 C 0.3043(3) 0.3422(2) 0.68193(17) 0.0681(7) Uani 1 1 d . .
H5 H 0.297371 0.266965 0.700740 0.082 Uiso 1 1 calc R U
C6 C 0.4109(3) 0.3781(2) 0.64305(17) 0.0624(7) Uani 1 1 d . .
H6 H 0.475842 0.327005 0.635089 0.075 Uiso 1 1 calc R U
C7 C 0.4222(2) 0.49011(18) 0.61558(14) 0.0501(5) Uani 1 1 d . .
H7 H 0.495223 0.514771 0.590028 0.060 Uiso 1 1 calc R U
C8 C 0.27976(16) 1.05306(16) 0.54546(12) 0.0358(4) Uani 1 1 d . .
C9 C 0.15135(17) 1.08423(17) 0.57045(13) 0.0393(4) Uani 1 1 d . .
C10 C 0.0776(2) 1.0113(2) 0.61755(16) 0.0595(6) Uani 1 1 d . .
H10 H 0.108172 0.940749 0.635815 0.071 Uiso 1 1 calc R U
C11 C -0.0421(2) 1.0435(3) 0.6376(2) 0.0754(8) Uani 1 1 d . .
H11 H -0.091456 0.994896 0.670276 0.090 Uiso 1 1 calc R U
C12 C -0.0888(2) 1.1468(3) 0.60951(19) 0.0689(7) Uani 1 1 d . .
H12 H -0.169927 1.167223 0.622144 0.083 Uiso 1 1 calc R U
C13 C -0.0161(2) 1.2192(2) 0.5632(2) 0.0691(7) Uani 1 1 d . .
H13 H -0.047604 1.289185 0.544313 0.083 Uiso 1 1 calc R U
C14 C 0.1038(2) 1.1891(2) 0.54445(17) 0.0558(6) Uani 1 1 d . .
H14 H 0.153553 1.239738 0.513928 0.067 Uiso 1 1 calc R U
C15 C 0.41852(16) 0.96287(16) 0.34659(12) 0.0355(4) Uani 1 1 d . .
C16 C 0.36270(16) 0.94156(18) 0.25777(12) 0.0385(4) Uani 1 1 d . .
C17 C 0.3397(2) 1.0324(2) 0.20107(14) 0.0517(5) Uani 1 1 d . .
H17 H 0.363443 1.106101 0.216949 0.062 Uiso 1 1 calc R U
C18 C 0.2811(2) 1.0128(2) 0.12072(15) 0.0644(7) Uani 1 1 d . .
H18 H 0.265966 1.073451 0.082642 0.077 Uiso 1 1 calc R U
C19 C 0.2452(2) 0.9041(2) 0.09692(16) 0.0635(7) Uani 1 1 d . .
H19 H 0.206050 0.891572 0.042919 0.076 Uiso 1 1 calc R U
C20 C 0.2674(2) 0.8141(2) 0.15300(16) 0.0629(6) Uani 1 1 d . .
H20 H 0.242261 0.740836 0.137191 0.075 Uiso 1 1 calc R U
C21 C 0.3268(2) 0.8325(2) 0.23277(14) 0.0512(5) Uani 1 1 d . .
H21 H 0.342957 0.771138 0.270019 0.061 Uiso 1 1 calc R U
O1 O 0.43109(13) 0.71930(12) 0.55988(10) 0.0472(3) Uani 1 1 d . .
O2 O 0.24049(16) 0.74879(14) 0.60775(14) 0.0715(5) Uani 1 1 d . .
H2 H 0.254881 0.814228 0.591638 0.107 Uiso 1 1 calc R U
O3 O 0.31467(12) 0.95024(11) 0.55429(9) 0.0420(3) Uani 1 1 d . .
O4 O 0.65267(12) 0.86922(12) 0.48428(9) 0.0432(3) Uani 1 1 d . .
O5 O 0.42328(13) 0.88013(11) 0.39931(9) 0.0420(3) Uani 1 1 d . .
O6 O 0.54498(13) 0.93695(12) 0.63650(9) 0.0452(3) Uani 1 1 d . .
Cu1 Cu 0.48212(2) 0.89335(2) 0.52084(2) 0.03162(9) Uani 1 1 d . .

loop_
_atom_site_aniso_label
_atom_site_aniso_U_11
_atom_site_aniso_U_22
_atom_site_aniso_U_33
_atom_site_aniso_U_23
_atom_site_aniso_U_13
_atom_site_aniso_U_12
C1 0.0446(11) 0.0358(10) 0.0414(10) -0.0021(8) 0.0011(8) -0.0003(8)
C2 0.0534(12) 0.0362(10) 0.0397(10) -0.0008(8) -0.0023(9) -0.0033(9)
C3 0.0619(14) 0.0466(13) 0.0726(16) 0.0046(11) 0.0119(12) -0.0051(11)
C4 0.0848(19) 0.0541(15) 0.0823(19) 0.0092(14) 0.0164(15) -0.0196(14)
C5 0.103(2) 0.0380(12) 0.0633(15) 0.0070(11) -0.0018(14) -0.0107(13)
C6 0.0849(18) 0.0418(13) 0.0601(15) 0.0006(11) -0.0076(13) 0.0133(12)
C7 0.0582(13) 0.0431(12) 0.0490(12) 0.0021(9) -0.0003(10) 0.0028(10)
C8 0.0331(9) 0.0413(11) 0.0328(9) -0.0023(8) -0.0020(7) 0.0040(8)
C9 0.0337(9) 0.0446(11) 0.0397(10) -0.0063(8) 0.0001(8) 0.0044(8)
C10 0.0462(12) 0.0627(15) 0.0702(15) 0.0127(12) 0.0154(11) 0.0093(11)
C11 0.0500(14) 0.087(2) 0.091(2) 0.0096(16) 0.0271(13) -0.0007(14)
C12 0.0386(12) 0.0800(18) 0.0884(19) -0.0145(15) 0.0120(12) 0.0131(12)
C13 0.0474(13) 0.0620(16) 0.098(2) 0.0004(14) 0.0096(13) 0.0205(12)
C14 0.0439(11) 0.0483(13) 0.0755(16) 0.0046(11) 0.0121(10) 0.0095(10)
C15 0.0292(9) 0.0422(11) 0.0351(9) -0.0010(8) 0.0012(7) 0.0024(8)
C16 0.0335(9) 0.0466(11) 0.0354(10) -0.0038(8) 0.0005(7) 0.0002(8)
C17 0.0561(13) 0.0516(12) 0.0469(12) 0.0016(10) -0.0096(10) -0.0050(10)
C18 0.0748(16) 0.0705(17) 0.0472(13) 0.0087(12) -0.0182(11) 0.0031(13)
C19 0.0671(16) 0.0787(18) 0.0439(13) -0.0096(12) -0.0183(11) 0.0008(13)
C20 0.0763(16) 0.0594(15) 0.0525(14) -0.0150(11) -0.0123(12) -0.0073(12)
C21 0.0605(13) 0.0490(12) 0.0438(12) -0.0037(10) -0.0054(10) -0.0002(10)
O1 0.0478(8) 0.0361(7) 0.0580(9) 0.0057(6) 0.0094(7) 0.0011(6)
O2 0.0575(10) 0.0437(9) 0.1144(15) 0.0174(10) 0.0304(10) 0.0076(8)
O3 0.0358(7) 0.0362(7) 0.0542(8) 0.0034(6) 0.0062(6) 0.0058(6)
O4 0.0346(7) 0.0382(7) 0.0571(9) 0.0037(6) 0.0058(6) 0.0056(6)
O5 0.0487(8) 0.0407(8) 0.0364(7) -0.0006(6) -0.0055(6) 0.0003(6)
O6 0.0540(8) 0.0428(8) 0.0383(7) 0.0001(6) -0.0086(6) -0.0061(7)
Cu1 0.03091(14) 0.02984(14) 0.03407(14) 0.00100(8) -0.00088(9) 0.00080(8)

loop_
_atom_type_symbol
_atom_type_description
_atom_type_scat_dispersion_real
_atom_type_scat_dispersion_imag
_atom_type_scat_source
C C 0.0033 0.0016 'International Tables Vol C Tables 4.2.6.8 and 6.1.1.4'
H H 0.0000 0.0000 'International Tables Vol C Tables 4.2.6.8 and 6.1.1.4'
O O 0.0106 0.0060 'International Tables Vol C Tables 4.2.6.8 and 6.1.1.4'
Cu Cu 0.3201 1.2651 'International Tables Vol C Tables 4.2.6.8 and 6.1.1.4'

loop_
_geom_angle_atom_site_label_1
_geom_angle_atom_site_label_2
_geom_angle_atom_site_label_3
_geom_angle
_geom_angle_site_symmetry_1
_geom_angle_site_symmetry_3
O1 C1 O2 122.91(19) . .
O1 C1 C2 123.28(18) . .
O2 C1 C2 113.81(18) . .
C3 C2 C7 119.7(2) . .
C3 C2 C1 121.7(2) . .
C7 C2 C1 118.60(19) . .
C4 C3 C2 119.7(2) . .
C4 C3 H3 120.2 . .
C2 C3 H3 120.2 . .
C5 C4 C3 120.4(3) . .
C5 C4 H4 119.8 . .
C3 C4 H4 119.8 . .
C6 C5 C4 120.3(2) . .
C6 C5 H5 119.9 . .
C4 C5 H5 119.9 . .
C5 C6 C7 120.1(2) . .
C5 C6 H6 119.9 . .
C7 C6 H6 119.9 . .
C6 C7 C2 119.8(2) . .
C6 C7 H7 120.1 . .
C2 C7 H7 120.1 . .
O4 C8 O3 123.62(17) 3_676 .
O4 C8 C9 117.61(17) 3_676 .
O3 C8 C9 118.77(17) . .
C10 C9 C14 118.97(19) . .
C10 C9 C8 122.03(18) . .
C14 C9 C8 118.99(18) . .
C9 C10 C11 119.7(2) . .
C9 C10 H10 120.1 . .
C11 C10 H10 120.1 . .
C12 C11 C10 120.5(2) . .
C12 C11 H11 119.8 . .
C10 C11 H11 119.8 . .
C13 C12 C11 120.0(2) . .
C13 C12 H12 120.0 . .
C11 C12 H12 120.0 . .
C12 C13 C14 120.1(2) . .
C12 C13 H13 120.0 . .
C14 C13 H13 120.0 . .
C13 C14 C9 120.8(2) . .
C13 C14 H14 119.6 . .
C9 C14 H14 119.6 . .
O5 C15 O6 125.13(17) . 3_676
O5 C15 C16 117.51(17) . .
O6 C15 C16 117.34(17) 3_676 .
C21 C16 C17 119.24(19) . .
C21 C16 C15 120.61(18) . .
C17 C16 C15 120.05(18) . .
C18 C17 C16 119.7(2) . .
C18 C17 H17 120.2 . .
C16 C17 H17 120.2 . .
C19 C18 C17 120.5(2) . .
C19 C18 H18 119.8 . .
C17 C18 H18 119.8 . .
C20 C19 C18 120.0(2) . .
C20 C19 H19 120.0 . .
C18 C19 H19 120.0 . .
C19 C20 C21 120.1(2) . .
C19 C20 H20 120.0 . .
C21 C20 H20 120.0 . .
C20 C21 C16 120.5(2) . .
C20 C21 H21 119.7 . .
C16 C21 H21 119.7 . .
C1 O1 Cu1 130.14(13) . .
C1 O2 H2 109.5 . .
C8 O3 Cu1 123.84(12) . .
C8 O4 Cu1 123.65(12) 3_676 .
C15 O5 Cu1 123.61(12) . .
C15 O6 Cu1 122.05(12) 3_676 .
O6 Cu1 O4 89.09(6) . .
O6 Cu1 O5 169.13(6) . .
O4 Cu1 O5 90.42(6) . .
O6 Cu1 O3 88.91(6) . .
O4 Cu1 O3 168.81(5) . .
O5 Cu1 O3 89.48(6) . .
O6 Cu1 O1 94.70(6) . .
O4 Cu1 O1 100.68(6) . .
O5 Cu1 O1 96.06(6) . .
O3 Cu1 O1 90.46(5) . .
O6 Cu1 Cu1 85.38(4) . 3_676
O4 Cu1 Cu1 85.67(4) . 3_676
O5 Cu1 Cu1 83.75(4) . 3_676
O3 Cu1 Cu1 83.19(4) . 3_676
O1 Cu1 Cu1 173.65(4) . 3_676

loop_
_geom_bond_atom_site_label_1
_geom_bond_atom_site_label_2
_geom_bond_distance
_geom_bond_site_symmetry_2
C1 O1 1.211(2) .
C1 O2 1.315(2) .
C1 C2 1.481(3) .
C2 C3 1.383(3) .
C2 C7 1.385(3) .
C3 C4 1.379(4) .
C3 H3 0.9300 .
C4 C5 1.368(4) .
C4 H4 0.9300 .
C5 C6 1.368(4) .
C5 H5 0.9300 .
C6 C7 1.382(3) .
C6 H6 0.9300 .
C7 H7 0.9300 .
C8 O4 1.255(2) 3_676
C8 O3 1.267(2) .
C8 C9 1.487(3) .
C9 C10 1.377(3) .
C9 C14 1.385(3) .
C10 C11 1.383(3) .
C10 H10 0.9300 .
C11 C12 1.375(4) .
C11 H11 0.9300 .
C12 C13 1.360(4) .
C12 H12 0.9300 .
C13 C14 1.374(3) .
C13 H13 0.9300 .
C14 H14 0.9300 .
C15 O5 1.259(2) .
C15 O6 1.262(2) 3_676
C15 C16 1.492(3) .
C16 C21 1.385(3) .
C16 C17 1.390(3) .
C17 C18 1.387(3) .
C17 H17 0.9300 .
C18 C19 1.375(4) .
C18 H18 0.9300 .
C19 C20 1.375(4) .
C19 H19 0.9300 .
C20 C21 1.381(3) .
C20 H20 0.9300 .
C21 H21 0.9300 .
O1 Cu1 2.1952(14) .
O2 H2 0.8200 .
O3 Cu1 1.9980(13) .
O4 Cu1 1.9507(13) .
O5 Cu1 1.9535(13) .
O6 Cu1 1.9454(13) .
Cu1 Cu1 2.6066(5) 3_676

loop_
_geom_torsion_atom_site_label_1
_geom_torsion_atom_site_label_2
_geom_torsion_atom_site_label_3
_geom_torsion_atom_site_label_4
_geom_torsion
_geom_torsion_site_symmetry_1
O1 C1 C2 C3 -179.4(2) .
O2 C1 C2 C3 -0.2(3) .
O1 C1 C2 C7 0.5(3) .
O2 C1 C2 C7 179.7(2) .
C7 C2 C3 C4 -0.1(4) .
C1 C2 C3 C4 179.8(2) .
C2 C3 C4 C5 -0.5(4) .
C3 C4 C5 C6 0.3(4) .
C4 C5 C6 C7 0.5(4) .
C5 C6 C7 C2 -1.1(4) .
C3 C2 C7 C6 0.8(3) .
C1 C2 C7 C6 -179.1(2) .
O4 C8 C9 C10 -168.4(2) 3_676
O3 C8 C9 C10 12.3(3) .
O4 C8 C9 C14 12.6(3) 3_676
O3 C8 C9 C14 -166.7(2) .
C14 C9 C10 C11 0.3(4) .
C8 C9 C10 C11 -178.7(2) .
C9 C10 C11 C12 1.1(4) .
C10 C11 C12 C13 -1.4(5) .
C11 C12 C13 C14 0.1(4) .
C12 C13 C14 C9 1.4(4) .
C10 C9 C14 C13 -1.6(4) .
C8 C9 C14 C13 177.4(2) .
O5 C15 C16 C21 -4.9(3) .
O6 C15 C16 C21 176.42(18) 3_676
O5 C15 C16 C17 171.37(18) .
O6 C15 C16 C17 -7.3(3) 3_676
C21 C16 C17 C18 0.2(3) .
C15 C16 C17 C18 -176.2(2) .
C16 C17 C18 C19 0.3(4) .
C17 C18 C19 C20 0.0(4) .
C18 C19 C20 C21 -0.7(4) .
C19 C20 C21 C16 1.2(4) .
C17 C16 C21 C20 -0.9(3) .
C15 C16 C21 C20 175.5(2) .
O2 C1 O1 Cu1 8.2(3) .
C2 C1 O1 Cu1 -172.77(13) .
O4 C8 O3 Cu1 -1.0(3) 3_676
C9 C8 O3 Cu1 178.27(12) .
O6 C15 O5 Cu1 2.9(3) 3_676
C16 C15 O5 Cu1 -175.59(11) .
